data_7018949
loop_
_publ_author_name
'Voloshin, Y. Z.'
'Belov, A. S.'
'Vologzhanina, A. V.'
'Aleksandrov, G. G.'
'Dolganov, A. V.'
'Novikov, V. V.'
'Varzatskii, O. A.'
'Bubnov, Y. N.'

_publ_section_title
;
 Synthesis, structure, properties and immobilization on a gold surface of
 the monoribbed-functionalized tris-dioximate cobalt(ii) clathrochelates
 and an electrocatalytic hydrogen production from H+ ions
;
_journal_issue 20
_journal_name_full 'Dalton Transactions'
_journal_page_first 6078
_journal_paper_doi 10.1039/c2dt12513g
_journal_volume 41
_journal_year 2012
_chemical_formula_moiety 'C34 H30 B2 Cl Co F2 N7 O6, C6 H6'
_chemical_formula_sum 'C40 H36 B2 Cl Co F2 N7 O6'
_chemical_formula_weight 864.76
_chemical_name_systematic
;
?
;
_space_group_IT_number 61
_symmetry_cell_setting orthorhombic
_symmetry_space_group_name_Hall '-P 2ac 2ab'
_symmetry_space_group_name_H-M 'P b c a'
_atom_sites_solution_hydrogens geom
_atom_sites_solution_primary direct
_atom_sites_solution_secondary difmap
_audit_creation_method SHELXL-97
_cell_angle_alpha 90.00
_cell_angle_beta 90.00
_cell_angle_gamma 90.00
_cell_formula_units_Z 8
_cell_length_a 21.434(4)
_cell_length_b 17.448(3)
_cell_length_c 21.475(4)
_cell_measurement_reflns_used 9908
_cell_measurement_temperature 100(2)
_cell_measurement_theta_max 30.31
_cell_measurement_theta_min 2.23
_cell_volume 8031(3)
_computing_cell_refinement 'APEX2 (Bruker, 2005)'
_computing_data_collection 'APEX2 (Bruker, 2005)'
_computing_data_reduction 'APEX2 (Bruker, 2005)'
_computing_molecular_graphics 'SHELXTL ver. 5.1 (Sheldrick, 2008)'
_computing_publication_material 'SHELXTL ver. 5.1 (Sheldrick, 2008)'
_computing_structure_refinement 'SHELXTL ver. 5.1 (Sheldrick, 2008)'
_computing_structure_solution 'SHELXTL ver. 5.1 (Sheldrick, 2008)'
_diffrn_ambient_temperature 100(2)
_diffrn_measured_fraction_theta_full 0.996
_diffrn_measured_fraction_theta_max 0.996
_diffrn_measurement_device_type 'Bruker Apex 2 CCD area detector'
_diffrn_measurement_method 'omega scans'
_diffrn_radiation_monochromator graphite
_diffrn_radiation_source 'fine-focus sealed tube'
_diffrn_radiation_type MoK\a
_diffrn_radiation_wavelength 0.71073
_diffrn_reflns_av_R_equivalents 0.1039
_diffrn_reflns_av_sigmaI/netI 0.0608
_diffrn_reflns_limit_h_max 26
_diffrn_reflns_limit_h_min -26
_diffrn_reflns_limit_k_max 21
_diffrn_reflns_limit_k_min -21
_diffrn_reflns_limit_l_max 26
_diffrn_reflns_limit_l_min -26
_diffrn_reflns_number 71396
_diffrn_reflns_theta_full 26.00
_diffrn_reflns_theta_max 26.00
_diffrn_reflns_theta_min 2.23
_exptl_absorpt_coefficient_mu 0.560
_exptl_absorpt_correction_type none
_exptl_crystal_colour violet
_exptl_crystal_density_diffrn 1.430
_exptl_crystal_density_method 'not measured'
_exptl_crystal_description prism
_exptl_crystal_F_000 3560
_exptl_crystal_size_max 0.32
_exptl_crystal_size_mid 0.21
_exptl_crystal_size_min 0.12
_refine_diff_density_max 1.461
_refine_diff_density_min -1.092
_refine_diff_density_rms 0.100
_refine_ls_extinction_method none
_refine_ls_goodness_of_fit_ref 0.997
_refine_ls_hydrogen_treatment constr
_refine_ls_matrix_type full
_refine_ls_number_parameters 530
_refine_ls_number_reflns 7857
_refine_ls_number_restraints 8
_refine_ls_restrained_S_all 0.998
_refine_ls_R_factor_all 0.1351
_refine_ls_R_factor_gt 0.0871
_refine_ls_shift/su_max 0.004
_refine_ls_shift/su_mean 0.001
_refine_ls_structure_factor_coef Fsqd
_refine_ls_weighting_details 'calc w=1/[\s^2^(Fo^2^)+(0.0150P)^2^+65.0000P] where P=(Fo^2^+2Fc^2^)/3'
_refine_ls_weighting_scheme calc
_refine_ls_wR_factor_gt 0.1724
_refine_ls_wR_factor_ref 0.1941
_reflns_number_gt 4777
_reflns_number_total 7857
_reflns_threshold_expression I>2\s(I)
_cod_data_source_file c2dt12513g.txt
_cod_data_source_block ab135
_cod_depositor_comments
;
The following automatic conversions were performed:

'_symmetry_cell_setting' value 'Orthorhombic' changed to
'orthorhombic' according to
/home/saulius/struct/CIF-dictionaries/cif_core.dic dictionary named
'cif_core.dic' version 2.4.1 from 2010-06-29.

Automatic conversion script
Id: cif_fix_values 1715 2011-07-08 13:25:40Z adriana 
;
_cod_original_cell_volume 8031(2)
_cod_database_code 7018949

loop_
_symmetry_equiv_pos_as_xyz
'x, y, z'
'-x+1/2, -y, z+1/2'
'-x, y+1/2, -z+1/2'
'x+1/2, -y+1/2, -z'
'-x, -y, -z'
'x-1/2, y, -z-1/2'
'x, -y-1/2, z-1/2'
'-x-1/2, y-1/2, z'

loop_
_atom_site_label
_atom_site_type_symbol
_atom_site_fract_x
_atom_site_fract_y
_atom_site_fract_z
_atom_site_U_iso_or_equiv
_atom_site_adp_type
_atom_site_occupancy
_atom_site_symmetry_multiplicity
_atom_site_calc_flag
_atom_site_refinement_flags
_atom_site_disorder_assembly
_atom_site_disorder_group
Co1 Co 0.13466(4) 0.62298(4) 0.39580(4) 0.0359(2) Uani 1 1 d . . .
Cl1 Cl 0.24704(15) 0.61720(17) 0.21540(10) 0.0993(9) Uani 1 1 d . A .
F1 F 0.0256(3) 0.6286(2) 0.22332(18) 0.0811(17) Uani 1 1 d . . .
F2 F 0.25593(17) 0.61867(18) 0.55887(16) 0.0454(9) Uani 1 1 d . . .
O1 O 0.1250(3) 0.6042(2) 0.2547(2) 0.0704(18) Uani 1 1 d . . .
O2 O 0.2637(2) 0.6344(2) 0.4521(2) 0.0440(11) Uani 1 1 d . . .
O3 O 0.0610(2) 0.7027(2) 0.30414(19) 0.0451(12) Uani 1 1 d . . .
O4 O 0.1763(2) 0.68667(19) 0.51399(18) 0.0359(10) Uani 1 1 d . . .
O5 O 0.0343(3) 0.5660(2) 0.3172(2) 0.0608(15) Uani 1 1 d . . .
O6 O 0.18716(19) 0.5465(2) 0.50078(18) 0.0352(9) Uani 1 1 d . . .
N1 N 0.1655(4) 0.6018(3) 0.3038(3) 0.0552(17) Uani 1 1 d . A .
N2 N 0.2303(3) 0.6334(3) 0.3967(2) 0.0456(14) Uani 1 1 d . . .
N3 N 0.0927(3) 0.7077(2) 0.3589(2) 0.0364(12) Uani 1 1 d . . .
N4 N 0.1380(2) 0.6967(2) 0.4634(2) 0.0313(11) Uani 1 1 d . . .
N5 N 0.0680(3) 0.5559(3) 0.3705(2) 0.0448(14) Uani 1 1 d . . .
N6 N 0.1465(2) 0.5419(2) 0.4525(2) 0.0309(11) Uani 1 1 d . . .
N7 N 0.3261(4) 0.6132(4) 0.3429(3) 0.079(2) Uani 1 1 d D . .
B1 B 0.0625(5) 0.6244(4) 0.2744(4) 0.060(3) Uani 1 1 d . . .
B2 B 0.2216(3) 0.6224(3) 0.5058(3) 0.0362(16) Uani 1 1 d . . .
C1 C 0.2231(5) 0.6094(4) 0.2924(4) 0.066(2) Uani 1 1 d . . .
C2 C 0.2629(4) 0.6177(4) 0.3470(4) 0.0522(19) Uani 1 1 d . A .
C3 C 0.0840(3) 0.7700(3) 0.3931(3) 0.0305(12) Uani 1 1 d . . .
C4 C 0.1176(3) 0.7660(3) 0.4519(2) 0.0289(13) Uani 1 1 d . . .
C5 C 0.0639(3) 0.4889(3) 0.3999(3) 0.0381(14) Uani 1 1 d . . .
C6 C 0.1084(3) 0.4829(3) 0.4501(3) 0.0309(13) Uani 1 1 d . . .
C11 C 0.0429(3) 0.8348(3) 0.3762(3) 0.0299(13) Uani 1 1 d . . .
C12 C 0.0059(3) 0.8672(3) 0.4221(3) 0.0393(14) Uani 1 1 d . . .
H12A H 0.0070 0.8469 0.4632 0.047 Uiso 1 1 calc R . .
C13 C -0.0329(3) 0.9286(4) 0.4090(3) 0.0497(18) Uani 1 1 d . . .
H13A H -0.0580 0.9507 0.4408 0.060 Uiso 1 1 calc R . .
C14 C -0.0346(4) 0.9575(4) 0.3486(3) 0.0539(19) Uani 1 1 d . . .
H14A H -0.0614 0.9993 0.3390 0.065 Uiso 1 1 calc R . .
C15 C 0.0020(3) 0.9265(4) 0.3027(3) 0.0487(18) Uani 1 1 d . . .
H15A H 0.0012 0.9474 0.2619 0.058 Uiso 1 1 calc R . .
C16 C 0.0406(3) 0.8640(3) 0.3161(3) 0.0416(15) Uani 1 1 d . . .
H16A H 0.0651 0.8415 0.2841 0.050 Uiso 1 1 calc R . .
C17 C 0.1319(3) 0.8334(3) 0.4920(2) 0.0266(12) Uani 1 1 d . . .
C18 C 0.1528(3) 0.9011(3) 0.4636(3) 0.0320(13) Uani 1 1 d . . .
H18A H 0.1554 0.9045 0.4195 0.038 Uiso 1 1 calc R . .
C19 C 0.1694(3) 0.9629(3) 0.5003(3) 0.0413(15) Uani 1 1 d . . .
H19A H 0.1837 1.0089 0.4814 0.050 Uiso 1 1 calc R . .
C20 C 0.1654(3) 0.9583(3) 0.5635(3) 0.0463(17) Uani 1 1 d . . .
H20A H 0.1779 1.0006 0.5884 0.056 Uiso 1 1 calc R . .
C21 C 0.1428(3) 0.8917(4) 0.5918(3) 0.0492(18) Uani 1 1 d . . .
H21A H 0.1382 0.8892 0.6357 0.059 Uiso 1 1 calc R . .
C22 C 0.1270(3) 0.8293(3) 0.5549(3) 0.0395(15) Uani 1 1 d . . .
H22A H 0.1127 0.7833 0.5738 0.047 Uiso 1 1 calc R . .
C23 C 0.0181(3) 0.4290(3) 0.3804(3) 0.0405(16) Uani 1 1 d . . .
C24 C -0.0445(4) 0.4458(4) 0.3775(3) 0.0525(18) Uani 1 1 d . . .
H24A H -0.0585 0.4957 0.3883 0.063 Uiso 1 1 calc R . .
C25 C -0.0876(4) 0.3908(5) 0.3591(3) 0.058(2) Uani 1 1 d . . .
H25A H -0.1309 0.4027 0.3578 0.069 Uiso 1 1 calc R . .
C26 C -0.0669(4) 0.3185(4) 0.3427(3) 0.0514(19) Uani 1 1 d . . .
H26A H -0.0961 0.2810 0.3292 0.062 Uiso 1 1 calc R . .
C27 C -0.0049(4) 0.3006(3) 0.3457(3) 0.053(2) Uani 1 1 d . . .
H27A H 0.0086 0.2507 0.3343 0.064 Uiso 1 1 calc R . .
C28 C 0.0394(4) 0.3552(3) 0.3656(3) 0.0460(17) Uani 1 1 d . . .
H28A H 0.0824 0.3423 0.3689 0.055 Uiso 1 1 calc R . .
C29 C 0.1124(3) 0.4160(3) 0.4927(3) 0.0347(14) Uani 1 1 d . . .
C30 C 0.1694(3) 0.3816(3) 0.5055(3) 0.0460(16) Uani 1 1 d . . .
H30A H 0.2067 0.4018 0.4880 0.055 Uiso 1 1 calc R . .
C31 C 0.1718(4) 0.3173(4) 0.5441(4) 0.070(3) Uani 1 1 d . . .
H31A H 0.2105 0.2922 0.5512 0.084 Uiso 1 1 calc R . .
C32 C 0.1189(4) 0.2901(4) 0.5716(4) 0.076(3) Uani 1 1 d . . .
H32A H 0.1213 0.2475 0.5991 0.092 Uiso 1 1 calc R . .
C33 C 0.0624(4) 0.3239(4) 0.5599(4) 0.066(2) Uani 1 1 d . . .
H33A H 0.0259 0.3042 0.5793 0.079 Uiso 1 1 calc R . .
C34 C 0.0576(3) 0.3874(3) 0.5196(3) 0.0448(16) Uani 1 1 d . . .
H34A H 0.0183 0.4101 0.5109 0.054 Uiso 1 1 calc R . .
C35 C 0.1818(4) 0.4048(4) 0.2683(4) 0.063(2) Uani 1 1 d . . .
H35A H 0.1474 0.4392 0.2695 0.075 Uiso 1 1 calc R . .
C36 C 0.2039(4) 0.3788(5) 0.2121(4) 0.067(2) Uani 1 1 d . . .
H36A H 0.1845 0.3945 0.1745 0.080 Uiso 1 1 calc R . .
C37 C 0.2543(4) 0.3300(5) 0.2104(4) 0.064(2) Uani 1 1 d . . .
H37A H 0.2699 0.3123 0.1715 0.077 Uiso 1 1 calc R . .
C38 C 0.2818(4) 0.3068(4) 0.2646(4) 0.0561(19) Uani 1 1 d . . .
H38A H 0.3173 0.2742 0.2630 0.067 Uiso 1 1 calc R . .
C39 C 0.2591(3) 0.3299(4) 0.3206(4) 0.0563(19) Uani 1 1 d . . .
H39A H 0.2774 0.3109 0.3579 0.068 Uiso 1 1 calc R . .
C40 C 0.2097(4) 0.3807(5) 0.3237(4) 0.065(2) Uani 1 1 d . . .
H40A H 0.1951 0.3989 0.3628 0.078 Uiso 1 1 calc R . .
C7A C 0.3519(8) 0.5539(8) 0.3038(7) 0.105(3) Uiso 0.60 1 d PD A 1
H7AA H 0.3169 0.5246 0.2853 0.126 Uiso 0.60 1 calc PR A 1
H7AB H 0.3758 0.5181 0.3304 0.126 Uiso 0.60 1 calc PR A 1
C8A C 0.3932(8) 0.5801(10) 0.2525(7) 0.105(3) Uiso 0.60 1 d PD A 1
H8AA H 0.4087 0.5355 0.2294 0.157 Uiso 0.60 1 calc PR A 1
H8AB H 0.4286 0.6084 0.2700 0.157 Uiso 0.60 1 calc PR A 1
H8AC H 0.3697 0.6135 0.2244 0.157 Uiso 0.60 1 calc PR A 1
C9 C 0.3636(4) 0.6710(5) 0.3729(4) 0.079(3) Uani 1 1 d D A 1
H9A H 0.3353 0.7072 0.3944 0.095 Uiso 1 1 calc R A 1
H9B H 0.3861 0.7001 0.3404 0.095 Uiso 1 1 calc R A 1
C10 C 0.4111(4) 0.6419(6) 0.4200(4) 0.099(3) Uani 1 1 d D A 1
H10A H 0.4332 0.6855 0.4385 0.148 Uiso 1 1 calc R A 1
H10B H 0.4410 0.6082 0.3990 0.148 Uiso 1 1 calc R A 1
H10C H 0.3895 0.6132 0.4528 0.148 Uiso 1 1 calc R A 1
C7B C 0.3629(11) 0.5660(14) 0.3832(8) 0.105(3) Uiso 0.40 1 d PD A 2
H7BA H 0.3346 0.5297 0.4045 0.126 Uiso 0.40 1 calc PR A 2
H7BB H 0.3815 0.5993 0.4156 0.126 Uiso 0.40 1 calc PR A 2
C8B C 0.4145(9) 0.5206(13) 0.3537(12) 0.105(3) Uiso 0.40 1 d PD A 2
H8BA H 0.3967 0.4769 0.3312 0.157 Uiso 0.40 1 calc PR A 2
H8BB H 0.4429 0.5020 0.3861 0.157 Uiso 0.40 1 calc PR A 2
H8BC H 0.4375 0.5533 0.3246 0.157 Uiso 0.40 1 calc PR A 2

loop_
_atom_site_aniso_label
_atom_site_aniso_U_11
_atom_site_aniso_U_22
_atom_site_aniso_U_33
_atom_site_aniso_U_23
_atom_site_aniso_U_13
_atom_site_aniso_U_12
Co1 0.0643(6) 0.0148(3) 0.0286(4) -0.0008(3) -0.0078(4) 0.0018(4)
Cl1 0.130(2) 0.122(2) 0.0461(11) -0.0075(14) 0.0026(14) 0.0448(18)
F1 0.173(5) 0.0230(18) 0.047(2) -0.0063(17) -0.057(3) 0.013(2)
F2 0.060(2) 0.0224(16) 0.054(2) -0.0016(16) -0.0242(19) -0.0003(16)
O1 0.148(6) 0.032(2) 0.031(2) -0.004(2) -0.013(3) 0.027(3)
O2 0.052(3) 0.025(2) 0.055(3) 0.001(2) 0.005(2) -0.004(2)
O3 0.084(3) 0.0172(18) 0.034(2) -0.0038(16) -0.020(2) 0.005(2)
O4 0.055(3) 0.0180(18) 0.035(2) -0.0026(16) -0.012(2) 0.0011(18)
O5 0.114(4) 0.019(2) 0.049(3) 0.0007(19) -0.043(3) -0.004(2)
O6 0.048(3) 0.0185(18) 0.039(2) 0.0031(16) -0.011(2) -0.0022(17)
N1 0.103(5) 0.022(3) 0.040(3) -0.003(2) 0.001(4) 0.019(3)
N2 0.078(4) 0.021(2) 0.039(3) 0.004(2) 0.000(3) 0.002(3)
N3 0.066(4) 0.016(2) 0.027(3) -0.0001(19) -0.010(2) 0.001(2)
N4 0.048(3) 0.017(2) 0.028(2) 0.0015(18) -0.007(2) -0.001(2)
N5 0.075(4) 0.019(2) 0.041(3) -0.004(2) -0.022(3) 0.002(2)
N6 0.045(3) 0.017(2) 0.031(2) -0.0002(18) -0.007(2) 0.000(2)
N7 0.114(7) 0.054(4) 0.070(5) -0.015(3) 0.030(5) -0.005(4)
B1 0.130(9) 0.014(3) 0.036(4) -0.011(3) -0.026(5) 0.008(4)
B2 0.047(4) 0.014(3) 0.048(4) -0.003(3) -0.016(3) 0.000(3)
C1 0.123(8) 0.029(4) 0.045(4) -0.003(3) 0.005(5) 0.027(5)
C2 0.060(5) 0.027(3) 0.069(5) 0.001(3) 0.024(4) 0.009(3)
C3 0.042(3) 0.018(2) 0.032(3) 0.000(2) 0.002(3) -0.002(2)
C4 0.044(4) 0.016(2) 0.026(3) -0.001(2) -0.001(2) -0.002(2)
C5 0.062(4) 0.017(2) 0.036(3) -0.004(2) -0.011(3) 0.000(3)
C6 0.044(4) 0.017(2) 0.031(3) -0.004(2) 0.000(3) -0.002(2)
C11 0.042(3) 0.017(2) 0.031(3) 0.000(2) -0.004(3) 0.001(2)
C12 0.047(4) 0.035(3) 0.036(3) 0.007(3) 0.001(3) 0.001(3)
C13 0.061(5) 0.041(4) 0.047(4) 0.006(3) 0.010(3) 0.020(3)
C14 0.068(5) 0.041(4) 0.053(4) 0.009(3) 0.000(4) 0.015(4)
C15 0.077(5) 0.037(3) 0.032(3) 0.005(3) -0.006(3) 0.015(3)
C16 0.065(5) 0.028(3) 0.032(3) -0.002(2) -0.002(3) 0.009(3)
C17 0.032(3) 0.016(2) 0.032(3) -0.002(2) 0.000(2) 0.004(2)
C18 0.042(4) 0.022(3) 0.032(3) 0.002(2) 0.001(3) 0.000(2)
C19 0.050(4) 0.022(3) 0.052(4) -0.003(3) -0.003(3) -0.004(3)
C20 0.053(4) 0.028(3) 0.058(4) -0.017(3) -0.011(3) 0.006(3)
C21 0.078(5) 0.040(4) 0.030(3) -0.009(3) -0.004(3) 0.017(3)
C22 0.066(5) 0.023(3) 0.030(3) 0.000(2) -0.001(3) 0.003(3)
C23 0.065(5) 0.020(3) 0.037(3) -0.002(2) -0.009(3) -0.005(3)
C24 0.065(5) 0.047(4) 0.046(4) -0.010(3) -0.017(4) 0.002(4)
C25 0.060(5) 0.071(5) 0.043(4) 0.001(4) -0.015(3) -0.016(4)
C26 0.071(5) 0.047(4) 0.036(4) 0.009(3) -0.012(4) -0.024(4)
C27 0.095(6) 0.022(3) 0.042(4) -0.001(3) -0.006(4) -0.016(3)
C28 0.065(5) 0.022(3) 0.051(4) -0.005(3) -0.002(4) -0.004(3)
C29 0.049(4) 0.016(2) 0.039(3) 0.000(2) -0.006(3) -0.003(3)
C30 0.048(4) 0.025(3) 0.065(4) 0.004(3) -0.010(3) -0.008(3)
C31 0.066(5) 0.031(4) 0.114(7) 0.028(4) -0.026(5) -0.002(4)
C32 0.078(6) 0.039(4) 0.112(7) 0.042(4) -0.025(5) -0.016(4)
C33 0.071(6) 0.047(4) 0.080(6) 0.022(4) 0.002(5) -0.024(4)
C34 0.053(4) 0.032(3) 0.050(4) -0.002(3) -0.003(3) -0.006(3)
C35 0.065(5) 0.049(4) 0.074(6) -0.004(4) -0.001(4) 0.006(4)
C36 0.081(6) 0.065(5) 0.053(5) 0.020(4) -0.005(4) 0.008(5)
C37 0.069(5) 0.072(5) 0.052(5) 0.004(4) 0.010(4) 0.012(4)
C38 0.049(4) 0.055(4) 0.064(5) 0.001(4) 0.001(4) 0.005(4)
C39 0.049(5) 0.062(5) 0.058(5) 0.006(4) -0.009(4) -0.012(4)
C40 0.065(5) 0.071(5) 0.060(5) -0.023(4) -0.001(4) 0.002(5)
C9 0.066(6) 0.105(7) 0.065(5) 0.014(5) -0.001(5) 0.004(6)
C10 0.082(7) 0.119(9) 0.095(7) 0.050(7) -0.003(6) 0.002(6)

loop_
_atom_type_symbol
_atom_type_description
_atom_type_scat_dispersion_real
_atom_type_scat_dispersion_imag
_atom_type_scat_source
C C 0.0033 0.0016 'International Tables Vol C Tables 4.2.6.8 and 6.1.1.4'
H H 0.0000 0.0000 'International Tables Vol C Tables 4.2.6.8 and 6.1.1.4'
B B 0.0013 0.0007 'International Tables Vol C Tables 4.2.6.8 and 6.1.1.4'
N N 0.0061 0.0033 'International Tables Vol C Tables 4.2.6.8 and 6.1.1.4'
O O 0.0106 0.0060 'International Tables Vol C Tables 4.2.6.8 and 6.1.1.4'
F F 0.0171 0.0103 'International Tables Vol C Tables 4.2.6.8 and 6.1.1.4'
Cl Cl 0.1484 0.1585 'International Tables Vol C Tables 4.2.6.8 and 6.1.1.4'
Co Co 0.3494 0.9721 'International Tables Vol C Tables 4.2.6.8 and 6.1.1.4'

loop_
_geom_angle_atom_site_label_1
_geom_angle_atom_site_label_2
_geom_angle_atom_site_label_3
_geom_angle
N6 Co1 N3 156.3(2)
N6 Co1 N5 79.9(2)
N3 Co1 N5 90.3(2)
N6 Co1 N4 90.48(18)
N3 Co1 N4 79.28(19)
N5 Co1 N4 129.9(2)
N6 Co1 N2 85.8(2)
N3 Co1 N2 113.9(2)
N5 Co1 N2 142.7(2)
N4 Co1 N2 84.2(2)
N6 Co1 N1 115.5(2)
N3 Co1 N1 83.9(2)
N5 Co1 N1 82.1(3)
N4 Co1 N1 143.4(2)
N2 Co1 N1 73.3(3)
N1 O1 B1 111.8(5)
N2 O2 B2 110.7(5)
N3 O3 B1 114.4(4)
N4 O4 B2 113.0(4)
N5 O5 B1 112.9(5)
N6 O6 B2 114.6(4)
C1 N1 O1 118.0(7)
C1 N1 Co1 117.8(6)
O1 N1 Co1 121.1(5)
C2 N2 O2 115.3(6)
C2 N2 Co1 120.5(5)
O2 N2 Co1 121.4(4)
C3 N3 O3 117.4(5)
C3 N3 Co1 118.3(4)
O3 N3 Co1 123.1(3)
C4 N4 O4 117.8(4)
C4 N4 Co1 117.3(4)
O4 N4 Co1 122.0(3)
C5 N5 O5 118.4(5)
C5 N5 Co1 116.7(4)
O5 N5 Co1 123.4(4)
C6 N6 O6 118.3(4)
C6 N6 Co1 118.6(4)
O6 N6 Co1 122.5(3)
C2 N7 C7B 122.9(12)
C2 N7 C9 118.9(7)
C7B N7 C9 79.9(13)
C2 N7 C7A 117.5(9)
C7B N7 C7A 74.3(11)
C9 N7 C7A 123.4(10)
F1 B1 O1 108.4(7)
F1 B1 O5 107.4(7)
O1 B1 O5 112.8(6)
F1 B1 O3 106.3(6)
O1 B1 O3 111.3(7)
O5 B1 O3 110.3(6)
F2 B2 O2 109.3(5)
F2 B2 O4 106.8(5)
O2 B2 O4 112.5(5)
F2 B2 O6 106.3(5)
O2 B2 O6 111.3(5)
O4 B2 O6 110.3(5)
N1 C1 C2 115.3(7)
N1 C1 Cl1 118.7(7)
C2 C1 Cl1 125.8(8)
N2 C2 N7 126.8(8)
N2 C2 C1 111.4(7)
N7 C2 C1 121.7(7)
N3 C3 C4 111.8(5)
N3 C3 C11 125.2(5)
C4 C3 C11 123.0(5)
N4 C4 C3 111.9(4)
N4 C4 C17 123.5(5)
C3 C4 C17 124.4(4)
N5 C5 C6 112.0(5)
N5 C5 C23 121.7(5)
C6 C5 C23 126.3(5)
N6 C6 C5 112.5(5)
N6 C6 C29 123.8(5)
C5 C6 C29 123.7(5)
C12 C11 C16 119.4(5)
C12 C11 C3 118.6(5)
C16 C11 C3 122.0(5)
C11 C12 C13 121.0(6)
C11 C12 H12A 119.5
C13 C12 H12A 119.5
C12 C13 C14 119.0(6)
C12 C13 H13A 120.5
C14 C13 H13A 120.5
C15 C14 C13 120.7(6)
C15 C14 H14A 119.6
C13 C14 H14A 119.6
C14 C15 C16 119.9(6)
C14 C15 H15A 120.0
C16 C15 H15A 120.0
C11 C16 C15 120.0(6)
C11 C16 H16A 120.0
C15 C16 H16A 120.0
C22 C17 C18 120.2(5)
C22 C17 C4 121.1(5)
C18 C17 C4 118.7(5)
C19 C18 C17 119.4(5)
C19 C18 H18A 120.3
C17 C18 H18A 120.3
C20 C19 C18 120.4(6)
C20 C19 H19A 119.8
C18 C19 H19A 119.8
C19 C20 C21 120.3(6)
C19 C20 H20A 119.9
C21 C20 H20A 119.9
C22 C21 C20 119.3(6)
C22 C21 H21A 120.4
C20 C21 H21A 120.4
C17 C22 C21 120.5(6)
C17 C22 H22A 119.8
C21 C22 H22A 119.8
C24 C23 C28 120.3(6)
C24 C23 C5 120.3(5)
C28 C23 C5 119.4(6)
C23 C24 C25 120.9(7)
C23 C24 H24A 119.5
C25 C24 H24A 119.5
C26 C25 C24 119.3(7)
C26 C25 H25A 120.4
C24 C25 H25A 120.3
C27 C26 C25 120.5(7)
C27 C26 H26A 119.7
C25 C26 H26A 119.7
C26 C27 C28 121.0(6)
C26 C27 H27A 119.5
C28 C27 H27A 119.5
C23 C28 C27 117.9(7)
C23 C28 H28A 121.0
C27 C28 H28A 121.0
C30 C29 C34 120.2(5)
C30 C29 C6 120.7(6)
C34 C29 C6 119.1(6)
C29 C30 C31 119.7(7)
C29 C30 H30A 120.1
C31 C30 H30A 120.1
C32 C31 C30 120.4(7)
C32 C31 H31A 119.8
C30 C31 H31A 119.8
C33 C32 C31 120.4(7)
C33 C32 H32A 119.8
C31 C32 H32A 119.8
C32 C33 C34 121.0(7)
C32 C33 H33A 119.5
C34 C33 H33A 119.5
C29 C34 C33 118.2(7)
C29 C34 H34A 120.9
C33 C34 H34A 120.9
C36 C35 C40 120.0(7)
C36 C35 H35A 120.0
C40 C35 H35A 120.0
C35 C36 C37 120.0(7)
C35 C36 H36A 120.0
C37 C36 H36A 120.0
C38 C37 C36 119.9(8)
C38 C37 H37A 120.1
C36 C37 H37A 120.1
C39 C38 C37 120.9(7)
C39 C38 H38A 119.6
C37 C38 H38A 119.6
C38 C39 C40 120.4(7)
C38 C39 H39A 119.8
C40 C39 H39A 119.8
C39 C40 C35 118.7(7)
C39 C40 H40A 120.7
C35 C40 H40A 120.7
N7 C7A C8A 116.1(9)
N7 C7A H7AA 108.3
C8A C7A H7AA 108.3
N7 C7A H7AB 108.3
C8A C7A H7AB 108.3
H7AA C7A H7AB 107.4
C7A C8A H8AA 109.5
C7A C8A H8AB 109.5
H8AA C8A H8AB 109.5
C7A C8A H8AC 109.5
H8AA C8A H8AC 109.5
H8AB C8A H8AC 109.5
N7 C9 C10 115.8(8)
N7 C9 H9A 108.3
C10 C9 H9A 108.3
N7 C9 H9B 108.3
C10 C9 H9B 108.3
H9A C9 H9B 107.4
C9 C10 H10A 109.5
C9 C10 H10B 109.5
H10A C10 H10B 109.5
C9 C10 H10C 109.5
H10A C10 H10C 109.5
H10B C10 H10C 109.5
N7 C7B C8B 117.1(10)
N7 C7B H7BA 108.1
C8B C7B H7BA 108.1
N7 C7B H7BB 108.1
C8B C7B H7BB 107.8
H7BA C7B H7BB 107.3
C7B C8B H8BA 109.3
C7B C8B H8BB 109.7
H8BA C8B H8BB 109.5
C7B C8B H8BC 109.5
H8BA C8B H8BC 109.5
H8BB C8B H8BC 109.5

loop_
_geom_bond_atom_site_label_1
_geom_bond_atom_site_label_2
_geom_bond_distance
Co1 N6 1.883(4)
Co1 N3 1.902(5)
Co1 N5 1.926(5)
Co1 N4 1.941(4)
Co1 N2 2.059(6)
Co1 N1 2.117(6)
Cl1 C1 1.737(8)
F1 B1 1.354(9)
F2 B2 1.358(7)
O1 N1 1.365(8)
O1 B1 1.448(12)
O2 N2 1.389(7)
O2 B2 1.478(9)
O3 N3 1.362(6)
O3 B1 1.508(7)
O4 N4 1.373(6)
O4 B2 1.494(8)
O5 N5 1.365(6)
O5 B1 1.500(10)
O6 N6 1.357(6)
O6 B2 1.521(7)
N1 C1 1.266(11)
N2 C2 1.304(8)
N3 C3 1.325(7)
N4 C4 1.309(6)
N5 C5 1.330(7)
N6 C6 1.315(7)
N7 C2 1.360(10)
N7 C7B 1.430(9)
N7 C9 1.442(9)
N7 C7A 1.442(9)
C1 C2 1.458(11)
C3 C4 1.455(8)
C3 C11 1.478(7)
C4 C17 1.490(7)
C5 C6 1.443(8)
C5 C23 1.494(8)
C6 C29 1.486(7)
C11 C12 1.386(8)
C11 C16 1.388(8)
C12 C13 1.384(8)
C12 H12A 0.9500
C13 C14 1.393(9)
C13 H13A 0.9500
C14 C15 1.371(9)
C14 H14A 0.9500
C15 C16 1.397(8)
C15 H15A 0.9500
C16 H16A 0.9500
C17 C22 1.357(8)
C17 C18 1.403(7)
C18 C19 1.383(8)
C18 H18A 0.9500
C19 C20 1.360(9)
C19 H19A 0.9500
C20 C21 1.398(9)
C20 H20A 0.9500
C21 C22 1.388(8)
C21 H21A 0.9500
C22 H22A 0.9500
C23 C24 1.375(10)
C23 C28 1.404(8)
C24 C25 1.390(9)
C24 H24A 0.9500
C25 C26 1.382(10)
C25 H25A 0.9500
C26 C27 1.369(10)
C26 H26A 0.9500
C27 C28 1.410(9)
C27 H27A 0.9500
C28 H28A 0.9500
C29 C30 1.389(9)
C29 C34 1.400(9)
C30 C31 1.398(9)
C30 H30A 0.9500
C31 C32 1.362(11)
C31 H31A 0.9500
C32 C33 1.370(11)
C32 H32A 0.9500
C33 C34 1.410(9)
C33 H33A 0.9500
C34 H34A 0.9500
C35 C36 1.374(10)
C35 C40 1.397(11)
C35 H35A 0.9500
C36 C37 1.375(11)
C36 H36A 0.9500
C37 C38 1.366(10)
C37 H37A 0.9500
C38 C39 1.359(10)
C38 H38A 0.9500
C39 C40 1.383(11)
C39 H39A 0.9500
C40 H40A 0.9500
C7A C8A 1.485(9)
C7A H7AA 0.9900
C7A H7AB 0.9900
C8A H8AA 0.9800
C8A H8AB 0.9800
C8A H8AC 0.9800
C9 C10 1.522(8)
C9 H9A 0.9900
C9 H9B 0.9900
C10 H10A 0.9800
C10 H10B 0.9800
C10 H10C 0.9800
C7B C8B 1.500(10)
C7B H7BA 0.9900
C7B H7BB 0.9900
C8B H8BA 0.9800
C8B H8BB 0.9800
C8B H8BC 0.9800

loop_
_geom_torsion_atom_site_label_1
_geom_torsion_atom_site_label_2
_geom_torsion_atom_site_label_3
_geom_torsion_atom_site_label_4
_geom_torsion
B1 O1 N1 C1 -157.8(6)
B1 O1 N1 Co1 1.6(7)
N6 Co1 N1 C1 -80.7(5)
N3 Co1 N1 C1 113.3(5)
N5 Co1 N1 C1 -155.6(5)
N4 Co1 N1 C1 50.5(7)
N2 Co1 N1 C1 -3.9(5)
N6 Co1 N1 O1 119.9(4)
N3 Co1 N1 O1 -46.1(4)
N5 Co1 N1 O1 45.1(4)
N4 Co1 N1 O1 -108.9(6)
N2 Co1 N1 O1 -163.3(5)
B2 O2 N2 C2 -158.0(5)
B2 O2 N2 Co1 3.4(5)
N6 Co1 N2 C2 113.0(5)
N3 Co1 N2 C2 -80.5(5)
N5 Co1 N2 C2 45.7(6)
N4 Co1 N2 C2 -156.0(5)
N1 Co1 N2 C2 -5.2(5)
N6 Co1 N2 O2 -47.3(4)
N3 Co1 N2 O2 119.1(4)
N5 Co1 N2 O2 -114.7(4)
N4 Co1 N2 O2 43.6(4)
N1 Co1 N2 O2 -165.6(4)
B1 O3 N3 C3 -167.9(6)
B1 O3 N3 Co1 -0.8(8)
N6 Co1 N3 C3 63.6(7)
N5 Co1 N3 C3 128.5(5)
N4 Co1 N3 C3 -2.2(5)
N2 Co1 N3 C3 -80.8(5)
N1 Co1 N3 C3 -149.5(5)
N6 Co1 N3 O3 -103.4(6)
N5 Co1 N3 O3 -38.5(5)
N4 Co1 N3 O3 -169.1(5)
N2 Co1 N3 O3 112.2(5)
N1 Co1 N3 O3 43.5(5)
B2 O4 N4 C4 -150.0(5)
B2 O4 N4 Co1 10.0(6)
N6 Co1 N4 C4 -164.5(5)
N3 Co1 N4 C4 -6.0(4)
N5 Co1 N4 C4 -87.2(5)
N2 Co1 N4 C4 109.8(5)
N1 Co1 N4 C4 58.2(6)
N6 Co1 N4 O4 35.3(4)
N3 Co1 N4 O4 -166.1(4)
N5 Co1 N4 O4 112.6(4)
N2 Co1 N4 O4 -50.4(4)
N1 Co1 N4 O4 -101.9(5)
B1 O5 N5 C5 -154.1(6)
B1 O5 N5 Co1 11.7(7)
N6 Co1 N5 C5 -2.9(5)
N3 Co1 N5 C5 -161.3(5)
N4 Co1 N5 C5 -85.1(5)
N2 Co1 N5 C5 66.2(6)
N1 Co1 N5 C5 114.9(5)
N6 Co1 N5 O5 -168.9(5)
N3 Co1 N5 O5 32.7(5)
N4 Co1 N5 O5 108.9(5)
N2 Co1 N5 O5 -99.8(5)
N1 Co1 N5 O5 -51.1(5)
B2 O6 N6 C6 -170.4(5)
B2 O6 N6 Co1 0.8(6)
N3 Co1 N6 C6 66.7(7)
N5 Co1 N6 C6 -0.2(4)
N4 Co1 N6 C6 130.3(4)
N2 Co1 N6 C6 -145.6(4)
N1 Co1 N6 C6 -76.3(5)
N3 Co1 N6 O6 -104.5(6)
N5 Co1 N6 O6 -171.4(4)
N4 Co1 N6 O6 -40.9(4)
N2 Co1 N6 O6 43.2(4)
N1 Co1 N6 O6 112.5(4)
N1 O1 B1 F1 177.6(5)
N1 O1 B1 O5 -63.6(6)
N1 O1 B1 O3 61.0(7)
N5 O5 B1 F1 179.2(5)
N5 O5 B1 O1 59.8(7)
N5 O5 B1 O3 -65.3(8)
N3 O3 B1 F1 176.1(6)
N3 O3 B1 O1 -66.0(7)
N3 O3 B1 O5 59.9(9)
N2 O2 B2 F2 176.1(4)
N2 O2 B2 O4 -65.4(6)
N2 O2 B2 O6 59.0(6)
N4 O4 B2 F2 -179.6(4)
N4 O4 B2 O2 60.4(6)
N4 O4 B2 O6 -64.5(6)
N6 O6 B2 F2 175.2(5)
N6 O6 B2 O2 -65.8(6)
N6 O6 B2 O4 59.8(6)
O1 N1 C1 C2 171.3(5)
Co1 N1 C1 C2 11.2(8)
O1 N1 C1 Cl1 -3.4(8)
Co1 N1 C1 Cl1 -163.4(3)
O2 N2 C2 N7 -10.0(9)
Co1 N2 C2 N7 -171.5(5)
O2 N2 C2 C1 173.5(5)
Co1 N2 C2 C1 12.0(7)
C7B N7 C2 N2 53.0(16)
C9 N7 C2 N2 -43.8(11)
C7A N7 C2 N2 141.5(9)
C7B N7 C2 C1 -130.8(14)
C9 N7 C2 C1 132.4(8)
C7A N7 C2 C1 -42.3(11)
N1 C1 C2 N2 -14.8(9)
Cl1 C1 C2 N2 159.4(5)
N1 C1 C2 N7 168.5(6)
Cl1 C1 C2 N7 -17.3(10)
O3 N3 C3 C4 176.5(5)
Co1 N3 C3 C4 8.8(7)
O3 N3 C3 C11 -0.6(9)
Co1 N3 C3 C11 -168.3(4)
O4 N4 C4 C3 173.0(5)
Co1 N4 C4 C3 12.0(6)
O4 N4 C4 C17 -2.3(8)
Co1 N4 C4 C17 -163.3(4)
N3 C3 C4 N4 -13.1(7)
C11 C3 C4 N4 164.1(5)
N3 C3 C4 C17 162.1(5)
C11 C3 C4 C17 -20.7(9)
O5 N5 C5 C6 171.9(5)
Co1 N5 C5 C6 5.2(7)
O5 N5 C5 C23 -7.4(9)
Co1 N5 C5 C23 -174.1(5)
O6 N6 C6 C5 174.5(5)
Co1 N6 C6 C5 3.0(7)
O6 N6 C6 C29 -7.7(8)
Co1 N6 C6 C29 -179.2(4)
N5 C5 C6 N6 -5.2(8)
C23 C5 C6 N6 174.1(6)
N5 C5 C6 C29 177.0(6)
C23 C5 C6 C29 -3.7(10)
N3 C3 C11 C12 138.0(6)
C4 C3 C11 C12 -38.8(8)
N3 C3 C11 C16 -42.0(9)
C4 C3 C11 C16 141.2(6)
C16 C11 C12 C13 -0.7(9)
C3 C11 C12 C13 179.3(6)
C11 C12 C13 C14 0.4(10)
C12 C13 C14 C15 -0.7(11)
C13 C14 C15 C16 1.4(11)
C12 C11 C16 C15 1.4(9)
C3 C11 C16 C15 -178.6(6)
C14 C15 C16 C11 -1.7(10)
N4 C4 C17 C22 -45.9(9)
C3 C4 C17 C22 139.4(6)
N4 C4 C17 C18 132.0(6)
C3 C4 C17 C18 -42.7(8)
C22 C17 C18 C19 1.3(9)
C4 C17 C18 C19 -176.6(5)
C17 C18 C19 C20 -0.3(9)
C18 C19 C20 C21 -1.7(10)
C19 C20 C21 C22 2.7(10)
C18 C17 C22 C21 -0.2(10)
C4 C17 C22 C21 177.6(6)
C20 C21 C22 C17 -1.7(10)
N5 C5 C23 C24 -56.1(9)
C6 C5 C23 C24 124.7(7)
N5 C5 C23 C28 124.4(7)
C6 C5 C23 C28 -54.8(9)
C28 C23 C24 C25 -1.0(10)
C5 C23 C24 C25 179.5(6)
C23 C24 C25 C26 -0.9(11)
C24 C25 C26 C27 1.4(11)
C25 C26 C27 C28 0.0(10)
C24 C23 C28 C27 2.3(10)
C5 C23 C28 C27 -178.2(6)
C26 C27 C28 C23 -1.8(10)
N6 C6 C29 C30 -45.7(8)
C5 C6 C29 C30 131.9(6)
N6 C6 C29 C34 134.8(6)
C5 C6 C29 C34 -47.6(8)
C34 C29 C30 C31 1.5(10)
C6 C29 C30 C31 -177.9(6)
C29 C30 C31 C32 -3.0(12)
C30 C31 C32 C33 2.4(14)
C31 C32 C33 C34 -0.3(14)
C30 C29 C34 C33 0.5(9)
C6 C29 C34 C33 -180.0(6)
C32 C33 C34 C29 -1.2(11)
C40 C35 C36 C37 -1.0(13)
C35 C36 C37 C38 0.6(13)
C36 C37 C38 C39 1.7(12)
C37 C38 C39 C40 -3.6(12)
C38 C39 C40 C35 3.1(12)
C36 C35 C40 C39 -0.8(12)
C2 N7 C7A C8A 122.0(15)
C7B N7 C7A C8A -119(2)
C9 N7 C7A C8A -52(2)
C2 N7 C9 C10 123.2(9)
C7B N7 C9 C10 1.1(11)
C7A N7 C9 C10 -62.4(13)
C2 N7 C7B C8B 136.8(19)
C9 N7 C7B C8B -105(2)
C7A N7 C7B C8B 24(2)
